data_1526314
loop_
_publ_author_name
'Heerdmann, A.'
'Johrendt, D.'
'Mewis, A.'

_publ_section_title
;
 Palladiumpnictide des Zirconiums und Hafniums mit einem
 Metall:Nichtmetall-Verhaeltnis von 2:1
;
_journal_name_full 'Zeitschrift fuer Anorganische und Allgemeine Chemie'
_journal_page_first 1393
_journal_page_last 1399
_journal_volume 626
_journal_year 2000
_chemical_formula_sum 'As Pd Zr'
_chemical_name_systematic 'Zr Pd As'
_space_group_IT_number 59
_symmetry_space_group_name_Hall '-P 2ab 2a'
_symmetry_space_group_name_H-M 'P m m n :2'
_cell_angle_alpha 90
_cell_angle_beta 90
_cell_angle_gamma 90
_cell_formula_units_Z 10
_cell_length_a 3.887
_cell_length_b 19.288
_cell_length_c 6.69
_cell_volume 501.566
_citation_journal_id_ASTM ZAACAB
_cod_data_source_file Heerdmann_ZAACAB_2000_734.cif
_cod_data_source_block As1Pd1Zr1
_cod_original_cell_volume 501.5657
_cod_original_formula_sum 'As1 Pd1 Zr1'
_cod_database_code 1526314

loop_
_symmetry_equiv_pos_as_xyz
x,y,z
-x+1/2,-y+1/2,z
x+1/2,-y,-z
-x,y+1/2,-z
-x,-y,-z
x-1/2,y-1/2,-z
-x-1/2,y,z
x,-y-1/2,z

loop_
_atom_site_label
_atom_site_type_symbol
_atom_site_fract_x
_atom_site_fract_y
_atom_site_fract_z
_atom_site_occupancy
_atom_site_U_iso_or_equiv
Zr1 Zr 0.25 0.25 0.8449 1 0.0
Pd1 Pd 0.25 0.75 0.4912 1 0.0
Pd3 Pd 0.25 0.9741 0.3635 1 0.0
Pd2 Pd 0.25 0.6727 0.8774 1 0.0
As3 As 0.25 0.9503 0.7591 1 0.0
Zr2 Zr 0.25 0.0677 0.9614 1 0.0
As2 As 0.25 0.8496 0.2465 1 0.0
Zr3 Zr 0.25 0.375 0.4602 1 0.0
As1 As 0.25 0.25 0.2507 1 0.0
